data_4105938
loop_
_publ_author_name
'Javier Mart\'i-Rujas'
'Nazrul Islam'
'Daisuke Hashizume'
'Fujio Izumi'
'Makoto Fujita'
'Masaki Kawano'

_publ_contact_author 'Masaki Kawano'
_publ_contact_author_email mkawano@postech.ac.kr
_publ_section_title
;
 Dramatic Structural Rearrangements in Porous Coordination Networks
;
_journal_name_full 'Journal of the American Chemical Society'
_journal_page_first 5853
_journal_page_last 5860
_journal_paper_doi 10.1021/ja109160a
_journal_volume 133
_journal_year 2011
_chemical_formula_sum 'C36 I6 N12 Zn3'
_chemical_formula_weight 1558.06
_chemical_name_systematic
;
 ?
;
_space_group_IT_number 4
_symmetry_Int_Tables_number 4
_symmetry_space_group_name_Hall 'P 2yb'
_symmetry_space_group_name_H-M 'P 1 21 1'
_audit_creation_method RIETAN-FP
_cell_angle_alpha 90
_cell_angle_beta 93.066(2)
_cell_angle_gamma 90
_cell_formula_units_Z 2
_cell_length_a 12.7190(5)
_cell_length_b 29.6449(11)
_cell_length_c 6.51966(23)
_cell_volume 2454.74(16)
_diffrn_ambient_temperature 95
_diffrn_radiation_source SPring-8
_diffrn_radiation_type Synchrotron
_diffrn_radiation_wavelength 1.0000
_pd_phase_name 1a_in_vacuo
_refine_ls_R_factor_gt 0.0268
_refine_ls_wR_factor_gt 0.0354
_cod_data_source_file ja109160a_si_002_3.cif
_cod_data_source_block 1a_in_vacuo
_cod_original_cell_volume 2454.7(3)
_cod_original_sg_symbol_H-M 'P 21 '
_cod_database_code 4105938

loop_
_symmetry_equiv_pos_as_xyz
'x, y, z'
'-x, y+1/2, -z'

loop_
_atom_site_label
_atom_site_occupancy
_atom_site_fract_x
_atom_site_fract_y
_atom_site_fract_z
_atom_site_thermal_displace_type
_atom_site_B_iso_or_equiv
_atom_site_type_symbol
Zn1 1.0 -0.23179 0.94823 0.25222 Biso 1.513 Zn
I2 1.0 -0.04779 0.95564 0.42228 Biso 1.513 I
I3 1.0 -0.40965 0.94429 0.41344 Biso 1.513 I
N4 1.0 -0.23938 1.00245 0.01958 Biso 1.513 n
N5 1.0 -0.22446 0.89717 0.02347 Biso 1.513 n
C6 1.0 -0.33513 1.00892 -0.09633 Biso 1.513 C
C7 1.0 -0.14815 1.01761 -0.04717 Biso 1.513 C
C8 1.0 -0.30927 0.88287 -0.06048 Biso 1.513 C
C9 1.0 -0.13916 0.88727 -0.06064 Biso 1.513 C
C10 1.0 -0.34192 1.03366 -0.29210 Biso 1.513 C
C11 1.0 -0.13597 1.04245 -0.24172 Biso 1.513 C
C12 1.0 -0.31861 0.85142 -0.25525 Biso 1.513 C
C13 1.0 -0.13130 0.85814 -0.25180 Biso 1.513 C
C14 1.0 -0.23696 1.05235 -0.36894 Biso 1.513 C
C15 1.0 -0.22915 0.84043 -0.33970 Biso 1.513 C
C16 1.0 -0.23977 1.07304 -0.52849 Biso 1.513 C
C17 1.0 -0.23224 0.82436 -0.51330 Biso 1.513 C
N18 1.0 -0.33509 1.08454 -0.60741 Biso 1.513 n
N19 1.0 -0.14679 1.08098 -0.60407 Biso 1.513 n
N20 1.0 -0.32530 0.80818 -0.58303 Biso 1.513 n
N21 1.0 -0.13586 0.81815 -0.59282 Biso 1.513 n
C22 1.0 -0.32922 1.10909 -0.78924 Biso 1.513 C
C23 1.0 -0.14510 1.10745 -0.79794 Biso 1.513 C
C24 1.0 -0.31765 0.78513 -0.74270 Biso 1.513 C
C25 1.0 -0.14065 0.79395 -0.76217 Biso 1.513 C
N26 1.0 -0.22957 1.12204 -0.90033 Biso 1.513 n
C27 1.0 -0.42265 1.12269 -0.87910 Biso 1.513 C
C28 1.0 -0.05048 1.11486 -0.88630 Biso 1.513 C
N29 1.0 -0.21956 0.77654 -0.85537 Biso 1.513 n
C30 1.0 -0.42667 0.77093 -0.87285 Biso 1.513 C
C31 1.0 -0.04747 0.78161 -0.83899 Biso 1.513 C
C32 1.0 -0.52175 1.09996 -0.80540 Biso 1.513 C
C33 1.0 -0.42357 1.14505 -1.06469 Biso 1.513 C
C34 1.0 0.03153 1.08298 -0.84699 Biso 1.513 C
C35 1.0 -0.04715 1.14889 -1.04991 Biso 1.513 C
C36 1.0 -0.52342 0.77349 -0.79457 Biso 1.513 C
C37 1.0 -0.42070 0.75694 -1.07504 Biso 1.513 C
C38 1.0 -0.04872 0.74859 -1.01623 Biso 1.513 C
C39 1.0 0.04028 0.81630 -0.81938 Biso 1.513 C
C40 1.0 -0.60689 1.10515 -0.92331 Biso 1.513 C
C41 1.0 -0.52205 1.14689 -1.17787 Biso 1.513 C
C42 1.0 0.11592 1.08668 -0.96630 Biso 1.513 C
C43 1.0 0.05232 1.14979 -1.16687 Biso 1.513 C
C44 1.0 -0.62449 0.76194 -0.94007 Biso 1.513 C
C45 1.0 -0.51460 0.74841 -1.19104 Biso 1.513 C
C46 1.0 0.04072 0.75120 -1.15910 Biso 1.513 C
C47 1.0 0.11855 0.81220 -0.97056 Biso 1.513 C
N48 1.0 -0.61538 1.12899 -1.11827 Biso 1.513 n
N49 1.0 0.12573 1.12120 -1.12563 Biso 1.513 n
N50 1.0 -0.62121 0.75143 -1.11825 Biso 1.513 n
N51 1.0 0.11749 0.77896 -1.13992 Biso 1.513 n
Zn52 1.0 0.25233 1.12304 -1.30508 Biso 1.513 Zn
Zn53 1.0 0.24880 0.77544 -1.30628 Biso 1.513 Zn
I54 1.0 0.22830 1.18656 -1.54943 Biso 1.513 I
I55 1.0 0.29462 1.03680 -1.44747 Biso 1.513 I
I56 1.0 0.22686 0.70830 -1.55436 Biso 1.513 I
I57 1.0 0.28171 0.84554 -1.44949 Biso 1.513 I
